data_2232346
loop_
_publ_author_name
'Gainsford, Graeme J.'
'Bhuiyan, M. Delower H.'
'Kay, Andrew J.'

_publ_section_title
;
 2-(3-Cyano-4-{7-[1-(2-hydroxyethyl)-3,3-dimethylindolin-2-ylidene]hepta-1,3,5-trienyl}-5,5-dimethyl-2,5-dihydrofuran-2-ylidene)malononitrile
;
_journal_coeditor_code IM2321
_journal_issue 11
_journal_name_full 'Acta Crystallographica Section E'
_journal_page_first o3026
_journal_paper_doi 10.1107/S1600536811042036
_journal_volume 67
_journal_year 2011
_chemical_formula_iupac 'C29 H28 N4 O2'
_chemical_formula_moiety 'C29 H28 N4 O2'
_chemical_formula_sum 'C29 H28 N4 O2'
_chemical_formula_weight 464.55
_chemical_name_systematic
;
2-(3-Cyano-4-{7-[1-(2-hydroxyethyl)-3,3-dimethylindolin-2-ylidene]hepta-
1,3,5-trienyl}-5,5-dimethyl-2,5-dihydrofuran-2-ylidene)malononitrile
;
_space_group_IT_number 2
_symmetry_cell_setting triclinic
_symmetry_space_group_name_Hall '-P 1'
_symmetry_space_group_name_H-M 'P -1'
_atom_sites_solution_hydrogens geom
_atom_sites_solution_primary direct
_atom_sites_solution_secondary difmap
_audit_creation_method SHELXL-97
_cell_angle_alpha 101.338(2)
_cell_angle_beta 100.087(2)
_cell_angle_gamma 100.570(2)
_cell_formula_units_Z 2
_cell_length_a 9.3157(4)
_cell_length_b 10.5376(4)
_cell_length_c 13.4474(6)
_cell_measurement_reflns_used 9900
_cell_measurement_temperature 124(2)
_cell_measurement_theta_max 30.98
_cell_measurement_theta_min 2.26
_cell_volume 1241.42(9)
_computing_cell_refinement 'SAINT (Bruker, 2006)'
_computing_data_collection 'APEX2 (Bruker, 2006)'
_computing_data_reduction
;
SAINT (Bruker, 2006)
;
_computing_molecular_graphics
;
ORTEP-3 (Farrugia, 1997) and Mercury (Macrae <i>et al.</i>,
2006)
;
_computing_publication_material
;
SHELXL97 (Sheldrick, 2008),  PLATON (Spek, 2009) and Mercury
(Macrae <i>et al.</i>,
2006)
;
_computing_structure_refinement 'SHELXL97 (Sheldrick, 2008)'
_computing_structure_solution 'SHELXS97 (Sheldrick, 2008)'
_diffrn_ambient_temperature 124(2)
_diffrn_detector_area_resol_mean 8.192
_diffrn_measured_fraction_theta_full 0.979
_diffrn_measured_fraction_theta_max 0.979
_diffrn_measurement_device_type
;
Nonius APEXII CCD area-detector
;
_diffrn_measurement_method '\f and \w scans'
_diffrn_radiation_monochromator graphite
_diffrn_radiation_source 'fine-focus sealed tube'
_diffrn_radiation_type MoK\a
_diffrn_radiation_wavelength 0.71073
_diffrn_reflns_av_R_equivalents 0.0335
_diffrn_reflns_av_sigmaI/netI 0.0287
_diffrn_reflns_limit_h_max 13
_diffrn_reflns_limit_h_min -13
_diffrn_reflns_limit_k_max 15
_diffrn_reflns_limit_k_min -15
_diffrn_reflns_limit_l_max 19
_diffrn_reflns_limit_l_min -19
_diffrn_reflns_number 34665
_diffrn_reflns_theta_full 30.98
_diffrn_reflns_theta_max 30.98
_diffrn_reflns_theta_min 1.58
_diffrn_standards_number 0
_exptl_absorpt_coefficient_mu 0.080
_exptl_absorpt_correction_T_max 0.7461
_exptl_absorpt_correction_T_min 0.6418
_exptl_absorpt_correction_type multi-scan
_exptl_absorpt_process_details
;
(SADABS; Bruker, 2006)
;
_exptl_crystal_colour green
_exptl_crystal_density_diffrn 1.243
_exptl_crystal_density_method 'not measured'
_exptl_crystal_description triangular
_exptl_crystal_F_000 492
_exptl_crystal_size_max 0.57
_exptl_crystal_size_mid 0.38
_exptl_crystal_size_min 0.18
_refine_diff_density_max 0.455
_refine_diff_density_min -0.197
_refine_ls_extinction_method none
_refine_ls_goodness_of_fit_ref 1.015
_refine_ls_hydrogen_treatment mixed
_refine_ls_matrix_type full
_refine_ls_number_parameters 323
_refine_ls_number_reflns 7739
_refine_ls_number_restraints 0
_refine_ls_restrained_S_all 1.015
_refine_ls_R_factor_all 0.0624
_refine_ls_R_factor_gt 0.0455
_refine_ls_shift/su_max 0.001
_refine_ls_shift/su_mean 0.000
_refine_ls_structure_factor_coef Fsqd
_refine_ls_weighting_details 'calc w=1/[\s^2^(Fo^2^)+(0.0718P)^2^+0.2125P] where P=(Fo^2^+2Fc^2^)/3'
_refine_ls_weighting_scheme calc
_refine_ls_wR_factor_gt 0.1175
_refine_ls_wR_factor_ref 0.1300
_reflns_number_gt 5982
_reflns_number_total 7739
_reflns_threshold_expression I>2sigma(I)
_cod_data_source_file im2321.cif
_cod_data_source_block I
_cod_database_code 2232346
_cod_database_fobs_code 2232346

loop_
_symmetry_equiv_pos_as_xyz
'x, y, z'
'-x, -y, -z'

loop_
_atom_site_type_symbol
_atom_site_label
_atom_site_fract_x
_atom_site_fract_y
_atom_site_fract_z
_atom_site_U_iso_or_equiv
_atom_site_adp_type
_atom_site_calc_flag
_atom_site_refinement_flags
_atom_site_occupancy
_atom_site_symmetry_multiplicity
O O1 0.71795(8) 0.82289(7) 0.92717(6) 0.02507(16) Uani d . 1 1
O O2 -0.35065(10) -0.26989(9) 0.19623(8) 0.0373(2) Uani d . 1 1
H H2O -0.4383(19) -0.2514(16) 0.1842(13) 0.045 Uiso d . 1 1
N N1 0.66590(15) 1.24644(11) 0.87339(10) 0.0448(3) Uani d . 1 1
N N2 0.93528(13) 1.09871(10) 1.10997(9) 0.0392(3) Uani d . 1 1
N N3 0.45206(12) 0.98613(11) 0.66154(9) 0.0366(2) Uani d . 1 1
N N4 -0.02761(10) -0.24219(8) 0.24132(7) 0.02330(18) Uani d . 1 1
C C1 0.70116(13) 1.15797(11) 0.90100(9) 0.0303(2) Uani d . 1 1
C C2 0.74324(12) 1.04986(10) 0.93699(9) 0.0257(2) Uani d . 1 1
C C3 0.84953(13) 1.07704(10) 1.03239(9) 0.0284(2) Uani d . 1 1
C C4 0.55395(11) 0.72345(10) 0.76525(8) 0.02158(19) Uani d . 1 1
C C5 0.64214(11) 0.69063(9) 0.85922(8) 0.0221(2) Uani d . 1 1
C C6 0.67975(11) 0.91863(10) 0.88274(8) 0.0227(2) Uani d . 1 1
C C7 0.57921(12) 0.86372(10) 0.78615(8) 0.0231(2) Uani d . 1 1
C C8 0.54462(13) 0.62225(11) 0.92134(9) 0.0296(2) Uani d . 1 1
H H8A 0.6078 0.6126 0.9846 0.044 Uiso calc R 1 1
H H8B 0.4896 0.5343 0.8793 0.044 Uiso calc R 1 1
H H8C 0.4735 0.6757 0.9403 0.044 Uiso calc R 1 1
C C9 0.76526(13) 0.62185(12) 0.83557(10) 0.0331(3) Uani d . 1 1
H H9A 0.8286 0.6736 0.7998 0.050 Uiso calc R 1 1
H H9B 0.7210 0.5328 0.7909 0.050 Uiso calc R 1 1
H H9C 0.8260 0.6146 0.9006 0.050 Uiso calc R 1 1
C C10 0.51171(12) 0.93438(10) 0.71858(9) 0.0260(2) Uani d . 1 1
C C11 0.46959(12) 0.63644(10) 0.67482(8) 0.0242(2) Uani d . 1 1
H H11 0.4263 0.6745 0.6218 0.029 Uiso calc R 1 1
C C12 0.44121(11) 0.49721(10) 0.65314(8) 0.0236(2) Uani d . 1 1
H H12 0.4773 0.4566 0.7067 0.028 Uiso calc R 1 1
C C13 0.36367(11) 0.41618(10) 0.55813(8) 0.0236(2) Uani d . 1 1
H H13 0.3289 0.4567 0.5042 0.028 Uiso calc R 1 1
C C14 0.33368(11) 0.27742(10) 0.53722(8) 0.0231(2) Uani d . 1 1
H H14 0.3719 0.2376 0.5906 0.028 Uiso calc R 1 1
C C15 0.25179(11) 0.19435(10) 0.44357(8) 0.0237(2) Uani d . 1 1
H H15 0.2183 0.2325 0.3879 0.028 Uiso calc R 1 1
C C16 0.21690(11) 0.05615(10) 0.42834(8) 0.0239(2) Uani d . 1 1
H H16 0.2631 0.0179 0.4802 0.029 Uiso calc R 1 1
C C17 0.11797(12) -0.02769(10) 0.34110(8) 0.0245(2) Uani d . 1 1
H H17 0.0762 0.0114 0.2883 0.029 Uiso calc R 1 1
C C18 0.07525(11) -0.16581(10) 0.32523(8) 0.02182(19) Uani d . 1 1
C C19 0.13282(11) -0.25464(10) 0.39245(8) 0.02175(19) Uani d . 1 1
C C20 0.03818(11) -0.38962(10) 0.33335(8) 0.0231(2) Uani d . 1 1
C C21 0.02942(13) -0.51323(11) 0.35538(9) 0.0282(2) Uani d . 1 1
H H21 0.0881 -0.5230 0.4175 0.034 Uiso calc R 1 1
C C22 -0.06712(13) -0.62311(11) 0.28469(10) 0.0310(2) Uani d . 1 1
H H22 -0.0736 -0.7088 0.2985 0.037 Uiso calc R 1 1
C C23 -0.15338(13) -0.60900(11) 0.19486(10) 0.0313(2) Uani d . 1 1
H H23 -0.2172 -0.6856 0.1473 0.038 Uiso calc R 1 1
C C24 -0.14916(12) -0.48553(11) 0.17230(9) 0.0291(2) Uani d . 1 1
H H24 -0.2096 -0.4754 0.1110 0.035 Uiso calc R 1 1
C C25 -0.05204(11) -0.37760(10) 0.24393(8) 0.0236(2) Uani d . 1 1
C C26 -0.11143(12) -0.19416(10) 0.15981(8) 0.0255(2) Uani d . 1 1
H H26A -0.1409 -0.2645 0.0946 0.031 Uiso calc R 1 1
H H26B -0.0462 -0.1162 0.1472 0.031 Uiso calc R 1 1
C C27 -0.25032(13) -0.15534(11) 0.18821(10) 0.0303(2) Uani d . 1 1
H H27A -0.2226 -0.0883 0.2553 0.036 Uiso calc R 1 1
H H27B -0.2992 -0.1158 0.1343 0.036 Uiso calc R 1 1
C C28 0.10768(13) -0.22202(12) 0.50358(9) 0.0312(2) Uani d . 1 1
H H28A 0.0018 -0.2228 0.5011 0.047 Uiso calc R 1 1
H H28B 0.1688 -0.1339 0.5407 0.047 Uiso calc R 1 1
H H28C 0.1365 -0.2886 0.5399 0.047 Uiso calc R 1 1
C C29 0.29911(11) -0.25018(11) 0.39367(9) 0.0274(2) Uani d . 1 1
H H29A 0.3305 -0.3181 0.4273 0.041 Uiso calc R 1 1
H H29B 0.3593 -0.1623 0.4323 0.041 Uiso calc R 1 1
H H29C 0.3134 -0.2673 0.3222 0.041 Uiso calc R 1 1

loop_
_atom_site_aniso_label
_atom_site_aniso_U_11
_atom_site_aniso_U_22
_atom_site_aniso_U_33
_atom_site_aniso_U_12
_atom_site_aniso_U_13
_atom_site_aniso_U_23
O1 0.0285(4) 0.0173(3) 0.0231(4) 0.0011(3) -0.0028(3) 0.0013(3)
O2 0.0313(4) 0.0392(5) 0.0459(5) 0.0108(4) 0.0072(4) 0.0191(4)
N1 0.0584(7) 0.0291(5) 0.0429(7) 0.0147(5) -0.0008(5) 0.0053(5)
N2 0.0450(6) 0.0222(4) 0.0384(6) 0.0009(4) -0.0083(5) 0.0012(4)
N3 0.0394(5) 0.0324(5) 0.0355(6) 0.0090(4) 0.0001(4) 0.0090(4)
N4 0.0228(4) 0.0189(4) 0.0235(4) 0.0038(3) -0.0027(3) 0.0018(3)
C1 0.0355(6) 0.0228(5) 0.0280(6) 0.0067(4) 0.0021(4) -0.0003(4)
C2 0.0282(5) 0.0187(4) 0.0254(5) 0.0033(4) 0.0005(4) 0.0005(4)
C3 0.0322(5) 0.0161(4) 0.0312(6) 0.0021(4) 0.0012(4) 0.0009(4)
C4 0.0229(4) 0.0192(4) 0.0200(5) 0.0020(3) 0.0038(4) 0.0020(3)
C5 0.0236(4) 0.0168(4) 0.0208(5) -0.0002(3) 0.0009(4) 0.0007(3)
C6 0.0240(4) 0.0189(4) 0.0229(5) 0.0032(4) 0.0037(4) 0.0020(4)
C7 0.0259(5) 0.0195(4) 0.0210(5) 0.0037(4) 0.0023(4) 0.0018(4)
C8 0.0312(5) 0.0296(5) 0.0231(5) -0.0034(4) 0.0020(4) 0.0074(4)
C9 0.0277(5) 0.0281(5) 0.0380(6) 0.0076(4) 0.0015(5) -0.0010(5)
C10 0.0287(5) 0.0213(4) 0.0244(5) 0.0041(4) 0.0028(4) 0.0013(4)
C11 0.0267(5) 0.0213(4) 0.0206(5) 0.0027(4) 0.0018(4) 0.0015(4)
C12 0.0235(4) 0.0214(4) 0.0218(5) 0.0014(4) 0.0017(4) 0.0018(4)
C13 0.0224(4) 0.0216(4) 0.0225(5) 0.0032(4) 0.0000(4) 0.0010(4)
C14 0.0199(4) 0.0214(4) 0.0238(5) 0.0023(3) 0.0012(4) 0.0014(4)
C15 0.0215(4) 0.0211(4) 0.0247(5) 0.0034(4) 0.0014(4) 0.0011(4)
C16 0.0215(4) 0.0216(4) 0.0248(5) 0.0040(4) 0.0011(4) 0.0007(4)
C17 0.0244(5) 0.0198(4) 0.0248(5) 0.0035(4) -0.0005(4) 0.0014(4)
C18 0.0192(4) 0.0207(4) 0.0223(5) 0.0042(3) 0.0005(3) 0.0014(4)
C19 0.0195(4) 0.0224(4) 0.0214(5) 0.0043(3) 0.0008(3) 0.0043(4)
C20 0.0210(4) 0.0215(4) 0.0260(5) 0.0052(4) 0.0042(4) 0.0042(4)
C21 0.0292(5) 0.0261(5) 0.0316(6) 0.0089(4) 0.0064(4) 0.0095(4)
C22 0.0326(5) 0.0218(5) 0.0400(6) 0.0063(4) 0.0111(5) 0.0077(4)
C23 0.0280(5) 0.0210(5) 0.0394(6) 0.0022(4) 0.0045(5) 0.0003(4)
C24 0.0265(5) 0.0226(5) 0.0317(6) 0.0035(4) -0.0018(4) 0.0005(4)
C25 0.0218(4) 0.0187(4) 0.0275(5) 0.0041(4) 0.0019(4) 0.0028(4)
C26 0.0273(5) 0.0232(5) 0.0223(5) 0.0050(4) -0.0025(4) 0.0046(4)
C27 0.0292(5) 0.0281(5) 0.0315(6) 0.0090(4) -0.0008(4) 0.0069(4)
C28 0.0317(5) 0.0339(6) 0.0253(5) 0.0035(4) 0.0070(4) 0.0040(4)
C29 0.0205(4) 0.0302(5) 0.0316(6) 0.0067(4) 0.0033(4) 0.0085(4)

loop_
_atom_type_symbol
_atom_type_description
_atom_type_scat_dispersion_real
_atom_type_scat_dispersion_imag
_atom_type_scat_source
C C 0.0033 0.0016 'International Tables Vol C Tables 4.2.6.8 and 6.1.1.4'
H H 0.0000 0.0000 'International Tables Vol C Tables 4.2.6.8 and 6.1.1.4'
N N 0.0061 0.0033 'International Tables Vol C Tables 4.2.6.8 and 6.1.1.4'
O O 0.0106 0.0060 'International Tables Vol C Tables 4.2.6.8 and 6.1.1.4'

loop_
_geom_angle_atom_site_label_1
_geom_angle_atom_site_label_2
_geom_angle_atom_site_label_3
_geom_angle
C6 O1 C5 110.13(8)
C27 O2 H2O 104.6(11)
C18 N4 C25 111.32(9)
C18 N4 C26 125.79(9)
C25 N4 C26 122.80(8)
N1 C1 C2 178.71(14)
C6 C2 C1 121.63(10)
C6 C2 C3 119.86(10)
C1 C2 C3 118.48(9)
N2 C3 C2 179.68(14)
C11 C4 C7 125.61(10)
C11 C4 C5 127.83(9)
C7 C4 C5 106.52(8)
O1 C5 C9 106.02(8)
O1 C5 C4 103.28(7)
C9 C5 C4 113.74(9)
O1 C5 C8 105.87(8)
C9 C5 C8 113.07(9)
C4 C5 C8 113.70(9)
O1 C6 C2 117.20(9)
O1 C6 C7 110.88(8)
C2 C6 C7 131.91(10)
C6 C7 C4 109.13(9)
C6 C7 C10 126.75(9)
C4 C7 C10 124.12(9)
C5 C8 H8A 109.5
C5 C8 H8B 109.5
H8A C8 H8B 109.5
C5 C8 H8C 109.5
H8A C8 H8C 109.5
H8B C8 H8C 109.5
C5 C9 H9A 109.5
C5 C9 H9B 109.5
H9A C9 H9B 109.5
C5 C9 H9C 109.5
H9A C9 H9C 109.5
H9B C9 H9C 109.5
N3 C10 C7 176.75(12)
C4 C11 C12 126.54(10)
C4 C11 H11 116.7
C12 C11 H11 116.7
C13 C12 C11 123.42(10)
C13 C12 H12 118.3
C11 C12 H12 118.3
C12 C13 C14 123.30(10)
C12 C13 H13 118.4
C14 C13 H13 118.4
C15 C14 C13 124.16(10)
C15 C14 H14 117.9
C13 C14 H14 117.9
C14 C15 C16 122.12(10)
C14 C15 H15 118.9
C16 C15 H15 118.9
C17 C16 C15 123.03(10)
C17 C16 H16 118.5
C15 C16 H16 118.5
C16 C17 C18 124.68(10)
C16 C17 H17 117.7
C18 C17 H17 117.7
N4 C18 C17 122.27(10)
N4 C18 C19 109.07(8)
C17 C18 C19 128.64(9)
C20 C19 C18 101.24(8)
C20 C19 C28 110.34(8)
C18 C19 C28 113.67(9)
C20 C19 C29 110.24(9)
C18 C19 C29 110.21(8)
C28 C19 C29 110.77(9)
C21 C20 C25 119.45(10)
C21 C20 C19 131.01(10)
C25 C20 C19 109.53(9)
C20 C21 C22 118.71(11)
C20 C21 H21 120.6
C22 C21 H21 120.6
C23 C22 C21 120.74(10)
C23 C22 H22 119.6
C21 C22 H22 119.6
C22 C23 C24 121.58(10)
C22 C23 H23 119.2
C24 C23 H23 119.2
C25 C24 C23 116.57(11)
C25 C24 H24 121.7
C23 C24 H24 121.7
C20 C25 C24 122.91(10)
C20 C25 N4 108.74(9)
C24 C25 N4 128.34(10)
N4 C26 C27 112.10(9)
N4 C26 H26A 109.2
C27 C26 H26A 109.2
N4 C26 H26B 109.2
C27 C26 H26B 109.2
H26A C26 H26B 107.9
O2 C27 C26 109.27(9)
O2 C27 H27A 109.8
C26 C27 H27A 109.8
O2 C27 H27B 109.8
C26 C27 H27B 109.8
H27A C27 H27B 108.3
C19 C28 H28A 109.5
C19 C28 H28B 109.5
H28A C28 H28B 109.5
C19 C28 H28C 109.5
H28A C28 H28C 109.5
H28B C28 H28C 109.5
C19 C29 H29A 109.5
C19 C29 H29B 109.5
H29A C29 H29B 109.5
C19 C29 H29C 109.5
H29A C29 H29C 109.5
H29B C29 H29C 109.5

loop_
_geom_bond_atom_site_label_1
_geom_bond_atom_site_label_2
_geom_bond_distance
O1 C6 1.3400(13)
O1 C5 1.4793(12)
O2 C27 1.4194(14)
O2 H2O 0.869(17)
N1 C1 1.1491(16)
N2 C3 1.1515(16)
N3 C10 1.1493(15)
N4 C18 1.3492(13)
N4 C25 1.4115(13)
N4 C26 1.4596(13)
C1 C2 1.4142(16)
C2 C6 1.3952(14)
C2 C3 1.4195(16)
C4 C11 1.3783(14)
C4 C7 1.4160(14)
C4 C5 1.5178(14)
C5 C9 1.5114(16)
C5 C8 1.5182(14)
C6 C7 1.4066(14)
C7 C10 1.4189(15)
C8 H8A 0.9800
C8 H8B 0.9800
C8 H8C 0.9800
C9 H9A 0.9800
C9 H9B 0.9800
C9 H9C 0.9800
C11 C12 1.4036(14)
C11 H11 0.9500
C12 C13 1.3801(14)
C12 H12 0.9500
C13 C14 1.3986(14)
C13 H13 0.9500
C14 C15 1.3854(14)
C14 H14 0.9500
C15 C16 1.3980(14)
C15 H15 0.9500
C16 C17 1.3861(14)
C16 H16 0.9500
C17 C18 1.3993(14)
C17 H17 0.9500
C18 C19 1.5258(14)
C19 C20 1.5106(14)
C19 C28 1.5351(15)
C19 C29 1.5383(14)
C20 C21 1.3829(14)
C20 C25 1.3831(15)
C21 C22 1.3924(16)
C21 H21 0.9500
C22 C23 1.3790(18)
C22 H22 0.9500
C23 C24 1.3881(16)
C23 H23 0.9500
C24 C25 1.3880(14)
C24 H24 0.9500
C26 C27 1.5142(16)
C26 H26A 0.9900
C26 H26B 0.9900
C27 H27A 0.9900
C27 H27B 0.9900
C28 H28A 0.9800
C28 H28B 0.9800
C28 H28C 0.9800
C29 H29A 0.9800
C29 H29B 0.9800
C29 H29C 0.9800

loop_
_geom_hbond_atom_site_label_D
_geom_hbond_atom_site_label_H
_geom_hbond_atom_site_label_A
_geom_hbond_site_symmetry_A
_geom_hbond_distance_DH
_geom_hbond_distance_HA
_geom_hbond_distance_DA
_geom_hbond_angle_DHA
_geom_hbond_publ_flag
O2 H2O N1 2_566 0.87(2) 2.14(2) 2.993(2) 166.8(16) yes
C26 H26B N2 1_444 0.99 2.44 3.254(3) 139 yes
C29 H29C N1 2_666 0.98 2.72 3.670(2) 164 yes

loop_
_geom_torsion_atom_site_label_1
_geom_torsion_atom_site_label_2
_geom_torsion_atom_site_label_3
_geom_torsion_atom_site_label_4
_geom_torsion
C6 O1 C5 C9 120.90(9)
C6 O1 C5 C4 1.02(10)
C6 O1 C5 C8 -118.74(9)
C11 C4 C5 O1 175.76(10)
C7 C4 C5 O1 -2.02(10)
C11 C4 C5 C9 61.33(14)
C7 C4 C5 C9 -116.45(10)
C11 C4 C5 C8 -70.00(14)
C7 C4 C5 C8 112.22(10)
C5 O1 C6 C2 -179.48(9)
C5 O1 C6 C7 0.39(11)
C1 C2 C6 O1 -174.82(10)
C3 C2 C6 O1 3.24(15)
C1 C2 C6 C7 5.35(19)
C3 C2 C6 C7 -176.59(11)
O1 C6 C7 C4 -1.78(12)
C2 C6 C7 C4 178.06(11)
O1 C6 C7 C10 178.17(10)
C2 C6 C7 C10 -2.00(19)
C11 C4 C7 C6 -175.50(10)
C5 C4 C7 C6 2.34(11)
C11 C4 C7 C10 4.55(17)
C5 C4 C7 C10 -177.60(10)
C7 C4 C11 C12 -178.93(10)
C5 C4 C11 C12 3.69(18)
C4 C11 C12 C13 -175.59(10)
C11 C12 C13 C14 -179.04(10)
C12 C13 C14 C15 177.74(10)
C13 C14 C15 C16 -176.01(10)
C14 C15 C16 C17 170.58(10)
C15 C16 C17 C18 -177.05(10)
C25 N4 C18 C17 -179.40(10)
C26 N4 C18 C17 -2.69(16)
C25 N4 C18 C19 1.69(12)
C26 N4 C18 C19 178.39(9)
C16 C17 C18 N4 176.41(10)
C16 C17 C18 C19 -4.91(18)
N4 C18 C19 C20 -2.72(11)
C17 C18 C19 C20 178.46(10)
N4 C18 C19 C28 -121.01(10)
C17 C18 C19 C28 60.16(14)
N4 C18 C19 C29 113.96(10)
C17 C18 C19 C29 -64.86(14)
C18 C19 C20 C21 -176.50(11)
C28 C19 C20 C21 -55.82(15)
C29 C19 C20 C21 66.84(14)
C18 C19 C20 C25 2.87(11)
C28 C19 C20 C25 123.54(10)
C29 C19 C20 C25 -113.79(10)
C25 C20 C21 C22 2.05(16)
C19 C20 C21 C22 -178.64(10)
C20 C21 C22 C23 -0.56(17)
C21 C22 C23 C24 -1.00(18)
C22 C23 C24 C25 0.98(17)
C21 C20 C25 C24 -2.12(16)
C19 C20 C25 C24 178.43(10)
C21 C20 C25 N4 177.37(9)
C19 C20 C25 N4 -2.08(12)
C23 C24 C25 C20 0.58(17)
C23 C24 C25 N4 -178.81(11)
C18 N4 C25 C20 0.23(12)
C26 N4 C25 C20 -176.59(9)
C18 N4 C25 C24 179.69(11)
C26 N4 C25 C24 2.87(17)
C18 N4 C26 C27 -85.16(12)
C25 N4 C26 C27 91.18(12)
N4 C26 C27 O2 -64.57(12)

loop_
_cod_related_entry_id
_cod_related_entry_database
_cod_related_entry_code
1 ChemSpider 30657136
